data_2009622
loop_
_publ_author_name
'Dong, T.-H.'
'Huang, C.-H.'

_publ_section_title
;
 Structural characterization of mixed valence
 1',2',1''',2'''-tetraethylbiferrocenium triiodide
;
_journal_issue 4
_journal_name_full 'Acta Crystallographica Section C'
_journal_page_first 546
_journal_page_last 549
_journal_paper_doi 10.1107/S0108270193010169
_journal_volume 50
_journal_year 1994
_chemical_formula_sum 'C34 H39 Cl Fe2 I3'
_chemical_formula_weight 975.43
_space_group_IT_number 2
_symmetry_cell_setting triclinic
_symmetry_space_group_name_Hall '-P 1'
_symmetry_space_group_name_H-M 'P -1'
_atom_type_scat_source IntTabIV
_cell_angle_alpha 100.60(3)
_cell_angle_beta 102.10(2)
_cell_angle_gamma 96.89(3)
_cell_formula_units_Z 2
_cell_length_a 8.235(3)
_cell_length_b 11.152(4)
_cell_length_c 18.442(5)
_cell_measurement_reflns_used 25
_cell_measurement_temperature 298
_cell_measurement_theta_max 14.89
_cell_measurement_theta_min 7.67
_cell_volume 1605.5(10)
_diffrn_measurement_device 'Enraf-Nonius CAD-4'
_diffrn_measurement_method \q/2\q
_diffrn_radiation_type MoK\a
_diffrn_radiation_wavelength 0.7107
_diffrn_reflns_av_R_equivalents 0.017
_diffrn_reflns_limit_h_max 9
_diffrn_reflns_limit_h_min 0
_diffrn_reflns_limit_k_max 13
_diffrn_reflns_limit_k_min -13
_diffrn_reflns_limit_l_max 21
_diffrn_reflns_limit_l_min -21
_diffrn_reflns_number 6077
_diffrn_reflns_theta_max 24.9
_diffrn_standards_decay_% 10
_diffrn_standards_interval_time 60
_diffrn_standards_number 3
_exptl_absorpt_coefficient_mu 3.78
_exptl_absorpt_correction_T_max 0.998740
_exptl_absorpt_correction_T_min 0.833920
_exptl_absorpt_correction_type empirical
_exptl_crystal_colour Black
_exptl_crystal_density_diffrn 2.018
_exptl_crystal_description Needle
_exptl_crystal_size_max 0.31
_exptl_crystal_size_mid 0.19
_exptl_crystal_size_min 0.16
_refine_diff_density_max 0.630
_refine_diff_density_min -0.560
_refine_ls_extinction_method none
_refine_ls_goodness_of_fit_obs 1.52
_refine_ls_number_parameters 318
_refine_ls_number_reflns 2253
_refine_ls_R_factor_obs 0.048
_refine_ls_shift/esd_max 0.242
_refine_ls_structure_factor_coef F
_refine_ls_weighting_details w=1/[\s^2^(F~o~)+0.00005(F~o~)^2^]
_refine_ls_weighting_scheme calc
_refine_ls_wR_factor_obs 0.049
_reflns_number_observed 2253
_reflns_number_total 5643
_reflns_observed_criterion I>2\s(I)
_cod_data_source_file hu1046.cif
_cod_data_source_block hu1046_structure_1_of_1
_cod_depositor_comments
;
The following automatic conversions were performed:

'_refine_ls_weighting_scheme' value
'w=1/[\s^2^(F~o~)+0.00005(F~o~)^2^]' was changed to 'calc'. New tag
'_refine_ls_weighting_details' was created. The value of the new tag
was set to 'w=1/[\s^2^(F~o~)+0.00005(F~o~)^2^]'.

Automatic conversion script
Id: cif_fix_values 3143 2015-03-26 13:38:13Z robertas 
;
_cod_original_cell_volume 1605.4(9)
_cod_database_code 2009622

loop_
_symmetry_equiv_pos_as_xyz
x,y,z
-x,-y,-z

loop_
_atom_site_label
_atom_site_fract_x
_atom_site_fract_y
_atom_site_fract_z
I(1) .97588(15) .71020(11) .30234(7)
I(2) .98028(18) .57918(13) .42326(8)
I(3) .97895(18) .84082(12) .17622(8)
Fe(1) .2067(3) .35798(17) .15548(10)
Fe(2) .5399(2) .14128(17) .34381(10)
C(1) .2836(19) .2543(12) .2355(7)
C(2) .234(2) .3640(14) .2707(8)
C(3) .060(2) .3593(14) .2342(8)
C(4) .0067(16) .2509(14) .1762(8)
C(5) .1456(18) .1853(11) .1751(7)
C(6) .4023(19) .4152(16) .1091(9)
C(7) .3487(18) .5181(14) .1482(9)
C(8) .1761(18) .5101(12) .1126(8)
C(9) .1249(19) .4049(13) .0529(7)
C(10) .268(2) .3441(14) .0517(8)
C(11) .4531(18) .2255(13) .2534(7)
C(12) .5016(19) .1075(13) .2272(7)
C(13) .677(2) .1159(17) .2623(9)
C(14) .7316(17) .2326(15) .3104(9)
C(15) .5961(18) .3001(12) .3055(8)
C(16) .4832(17) .1929(12) .4488(7)
C(17) .3467(18) .1064(13) .4009(7)
C(18) .4056(17) -.0040(13) .3743(7)
C(19) .5816(17) .0133(12) .4090(8)
C(20) .6308(18) .1329(14) .4547(7)
C(21) .580(2) .3850(17) .1258(10)
C(22) .685(2) .444(2) .0798(11)
C(23) .450(3) .6187(17) .2123(11)
C(24) .480(3) .733(2) .2048(16)
C(25) .4844(19) .3213(14) .4904(8)
C(26) .485(2) .3301(15) .5713(9)
C(27) .1652(17) .1242(13) .3786(8)
C(28) .0666(17) .0755(15) .4299(8)
H(2) .216 .441 .303
H(3) -.006 .429 .236
H(4) -.096 .238 .138
H(5) .152 .117 .132
H(8) .110 .578 .112
H(9) .029 .367 .012
H(10) .257 .255 .028
H(12) .420 .048 .186
H(13) .717 .042 .246
H(14) .853 .260 .330
H(15) .555 .369 .333
H(18) .322 -.070 .338
H(19) .644 -.055 .396
H(20) .751 .156 .483
H(211) .576 .298 .111
H(212) .646 .421 .181
H(221) .608 .469 .039
H(222) .732 .384 .047
H(223) .783 .512 .103
H(231) .548 .600 .242
H(232) .379 .633 .254
H(241) .475 .722 .147
H(242) .592 .768 .233
H(243) .408 .785 .222
H(251) .581 .374 .484
H(252) .385 .348 .464
H(261) .446 .409 .589
H(262) .599 .327 .594
H(263) .415 .252 .572
H(271) .115 .095 .325
H(272) .170 .215 .389
H(281) .075 .147 .472
H(282) .117 .010 .450
H(283) -.053 .050 .404
Cl .263(2) .9059(14) .0276(8)
C(31) .411(5) .984(4) .004(2)
C(32) .406(3) 1.0464(19) -.0410(11)
C(33) .479(6) .897(3) .051(2)
C(34) .263(4) .993(3) -.0180(17)

loop_
_geom_angle_atom_site_label_1
_geom_angle_atom_site_label_2
_geom_angle_atom_site_label_3
_geom_angle
_geom_angle_publ_flag
I(2) I(1) I(3) 178.27(6) yes
C(1) C(2) C(3) 106.7(13) yes
C(1) C(5) C(4) 107.0(12) yes
C(1) C(11) C(12) 125.5(12) yes
C(1) C(11) C(15) 127.2(12) yes
C(2) C(1) C(5) 109.1(13) yes
C(2) C(1) C(11) 124.4(13) yes
C(2) C(3) C(4) 109.0(13) yes
C(3) C(4) C(5) 108.3(12) yes
C(5) C(1) C(11) 126.2(13) yes
C(6) C(7) C(8) 105.9(13) yes
C(6) C(10) C(9) 107.4(13) yes
C(7) C(6) C(10) 110.1(13) yes
C(7) C(8) C(9) 109.8(13) yes
C(8) C(9) C(10) 106.9(12) yes
C(11) C(12) C(13) 107.4(13) yes
C(11) C(15) C(14) 108.7(13) yes
C(12) C(11) C(15) 106.9(12) yes
C(12) C(13) C(14) 107.8(13) yes
C(13) C(14) C(15) 109.1(13) yes
C(16) C(17) C(18) 109.0(12) yes
C(16) C(20) C(19) 107.6(12) yes
C(17) C(16) C(20) 107.3(12) yes
C(17) C(18) C(19) 107.2(12) yes
C(18) C(19) C(20) 108.8(12) yes

loop_
_geom_bond_atom_site_label_1
_geom_bond_atom_site_label_2
_geom_bond_distance
_geom_bond_publ_flag
I(1) I(2) 2.879(2) yes
I(1) I(3) 2.966(2) yes
Fe(1) C(1) 2.080(12) yes
Fe(1) C(2) 2.077(13) yes
Fe(1) C(3) 2.072(14) yes
Fe(1) C(4) 2.060(13) yes
Fe(1) C(5) 2.048(12) yes
Fe(1) C(6) 2.064(14) yes
Fe(1) C(7) 2.057(14) yes
Fe(1) C(8) 2.020(12) yes
Fe(1) C(9) 2.054(12) yes
Fe(1) C(10) 2.063(14) yes
Fe(2) C(11) 2.100(12) yes
Fe(2) C(12) 2.062(12) yes
Fe(2) C(13) 2.061(14) yes
Fe(2) C(14) 2.040(13) yes
Fe(2) C(15) 2.061(12) yes
Fe(2) C(16) 2.081(13) yes
Fe(2) C(17) 2.121(14) yes
Fe(2) C(18) 2.081(13) yes
Fe(2) C(19) 2.043(12) yes
Fe(2) C(20) 2.048(12) yes
C(3) C(4) 1.41(2) yes
C(4) C(5) 1.43(2) yes
C(6) C(7) 1.41(3) yes
C(6) C(10) 1.40(2) yes
C(6) C(21) 1.52(2) yes
C(7) C(8) 1.42(2) yes
C(7) C(23) 1.49(2) yes
C(8) C(9) 1.41(2) yes
C(9) C(10) 1.43(2) yes
C(11) C(12) 1.45(2) yes
C(11) C(15) 1.41(2) yes
C(12) C(13) 1.44(2) yes
C(13) C(14) 1.40(3) yes
C(14) C(15) 1.42(2) yes
C(16) C(17) 1.408(19) yes
C(16) C(20) 1.45(2) yes
C(16) C(25) 1.49(2) yes
C(17) C(18) 1.42(2) yes
C(17) C(27) 1.512(19) yes
C(18) C(19) 1.430(19) yes
C(19) C(20) 1.40(2) yes
C(21) C(22) 1.51(2) yes
C(1) C(2) 1.42(2) yes
C(1) C(5) 1.438(19) yes
C(1) C(11) 1.45(2) yes
C(2) C(3) 1.44(2) yes
C(23) C(24) 1.31(3) yes
C(25) C(26) 1.48(2) yes
C(27) C(28) 1.50(2) yes
